data_4063798
loop_
_publ_author_name
'Voss, Tanja'
'Sortais, Jean-Baptiste'
'Fr\"ohlich, Roland'
'Kehr, Gerald'
'Erker, Gerhard'

_publ_section_title
;
 Alkene Addition of Frustrated P/B and N/B Lewis Pairs at the
 [3]Ferrocenophane Framework
;
_journal_issue 3
_journal_name_full Organometallics
_journal_page_first 584
_journal_paper_doi 10.1021/om100949k
_journal_volume 30
_journal_year 2011
_chemical_formula_sum 'C54 H41 B F15 Fe P'
_chemical_formula_weight 1072.50
_chemical_name_systematic
; 
 ? 
;
_space_group_IT_number 15
_symmetry_cell_setting monoclinic
_symmetry_space_group_name_Hall '-C 2yc'
_symmetry_space_group_name_H-M 'C 1 2/c 1'
_atom_sites_solution_hydrogens geom
_atom_sites_solution_primary direct
_atom_sites_solution_secondary difmap
_audit_creation_method SHELXL-97
_cell_angle_alpha 90.00
_cell_angle_beta 109.200(2)
_cell_angle_gamma 90.00
_cell_formula_units_Z 8
_cell_length_a 21.7628(3)
_cell_length_b 28.5866(6)
_cell_length_c 19.1647(4)
_cell_measurement_reflns_used 11968
_cell_measurement_temperature 223(2)
_cell_measurement_theta_max 27.88
_cell_measurement_theta_min 4.08
_cell_volume 11259.6(4)
_computing_cell_refinement 'Collect (Nonius B.V., 1998)'
_computing_data_collection 'Collect (NOnius B.V., 1998)'
_computing_data_reduction 'Denzo-SMN (Otwinowski & Minor, 1997)'
_computing_molecular_graphics 'XP (BrukerAXS, 2000)'
_computing_publication_material 'SHELXL-97 (Sheldrick, 1997)'
_computing_structure_refinement 'SHELXL-97 (Sheldrick, 1997)'
_computing_structure_solution 'SHELXS-97 (Sheldrick, 1990)'
_diffrn_ambient_temperature 223(2)
_diffrn_measured_fraction_theta_full 0.982
_diffrn_measured_fraction_theta_max 0.982
_diffrn_measurement_device_type 'Nonius KappaCCD APEXII'
_diffrn_radiation_monochromator 'Montel mirror'
_diffrn_radiation_source 'rotating anode Nonius FR591'
_diffrn_radiation_type MoK\a
_diffrn_radiation_wavelength 0.71073
_diffrn_reflns_av_R_equivalents 0.0517
_diffrn_reflns_av_sigmaI/netI 0.0621
_diffrn_reflns_limit_h_max 23
_diffrn_reflns_limit_h_min -23
_diffrn_reflns_limit_k_max 30
_diffrn_reflns_limit_k_min -29
_diffrn_reflns_limit_l_max 20
_diffrn_reflns_limit_l_min -20
_diffrn_reflns_number 13347
_diffrn_reflns_theta_full 22.50
_diffrn_reflns_theta_max 22.50
_diffrn_reflns_theta_min 4.11
_exptl_absorpt_coefficient_mu 0.378
_exptl_absorpt_correction_T_max 0.9887
_exptl_absorpt_correction_T_min 0.8949
_exptl_absorpt_correction_type multi-scan
_exptl_absorpt_process_details 'Denzo (Otwinowski, Borek, Majewski & Minor, 2003)'
_exptl_crystal_colour yellow
_exptl_crystal_density_diffrn 1.265
_exptl_crystal_density_method 'not measured'
_exptl_crystal_description needle
_exptl_crystal_F_000 4368
_exptl_crystal_size_max 0.30
_exptl_crystal_size_mid 0.03
_exptl_crystal_size_min 0.03
_platon_squeeze_details
;
;
_refine_diff_density_max 0.283
_refine_diff_density_min -0.241
_refine_diff_density_rms 0.058
_refine_ls_extinction_method none
_refine_ls_goodness_of_fit_ref 1.042
_refine_ls_hydrogen_treatment constr
_refine_ls_matrix_type full
_refine_ls_number_parameters 656
_refine_ls_number_reflns 7239
_refine_ls_number_restraints 0
_refine_ls_restrained_S_all 1.042
_refine_ls_R_factor_all 0.1243
_refine_ls_R_factor_gt 0.0894
_refine_ls_shift/su_max 0.001
_refine_ls_shift/su_mean 0.000
_refine_ls_structure_factor_coef Fsqd
_refine_ls_weighting_details 'calc w=1/[\s^2^(Fo^2^)+(0.1004P)^2^+42.4370P] where P=(Fo^2^+2Fc^2^)/3'
_refine_ls_weighting_scheme calc
_refine_ls_wR_factor_gt 0.2113
_refine_ls_wR_factor_ref 0.2367
_reflns_number_gt 5006
_reflns_number_total 7239
_reflns_threshold_expression >2sigma(I)
_cod_data_source_file om100949k_si_006.cif
_cod_data_source_block erk5430
_cod_original_sg_symbol_H-M C2/c
_cod_database_code 4063798

loop_
_symmetry_equiv_pos_as_xyz
'x, y, z'
'-x, y, -z+1/2'
'x+1/2, y+1/2, z'
'-x+1/2, y+1/2, -z+1/2'
'-x, -y, -z'
'x, -y, z-1/2'
'-x+1/2, -y+1/2, -z'
'x+1/2, -y+1/2, z-1/2'

loop_
_atom_site_label
_atom_site_type_symbol
_atom_site_fract_x
_atom_site_fract_y
_atom_site_fract_z
_atom_site_U_iso_or_equiv
_atom_site_adp_type
_atom_site_occupancy
_atom_site_symmetry_multiplicity
_atom_site_calc_flag
_atom_site_refinement_flags
Fe Fe 0.05131(5) 0.22021(4) 0.07752(5) 0.0699(4) Uani 1 1 d .
P1 P 0.12842(8) 0.34748(6) 0.13963(9) 0.0610(5) Uani 1 1 d .
C1 C 0.1359(4) 0.2136(3) 0.0563(4) 0.076(2) Uani 1 1 d .
C2 C 0.1211(4) 0.1713(3) 0.0882(5) 0.081(2) Uani 1 1 d .
H2 H 0.1475 0.1574 0.1323 0.097 Uiso 1 1 calc R
C3 C 0.0606(4) 0.1543(3) 0.0425(5) 0.096(2) Uani 1 1 d .
H3 H 0.0400 0.1272 0.0517 0.115 Uiso 1 1 calc R
C4 C 0.0354(4) 0.1841(3) -0.0195(5) 0.094(2) Uani 1 1 d .
H4 H -0.0041 0.1807 -0.0583 0.112 Uiso 1 1 calc R
C5 C 0.0822(4) 0.2203(3) -0.0108(4) 0.084(2) Uani 1 1 d .
H5 H 0.0786 0.2450 -0.0443 0.100 Uiso 1 1 calc R
C6 C 0.1910(3) 0.2463(3) 0.0877(4) 0.076(2) Uani 1 1 d .
H6 H 0.1823 0.2748 0.0566 0.091 Uiso 1 1 calc R
C7 C 0.2551(4) 0.2244(3) 0.0844(5) 0.096(3) Uani 1 1 d .
H7A H 0.2489 0.2135 0.0346 0.145 Uiso 1 1 calc R
H7B H 0.2672 0.1982 0.1185 0.145 Uiso 1 1 calc R
H7C H 0.2894 0.2477 0.0982 0.145 Uiso 1 1 calc R
C8 C 0.1995(3) 0.2614(3) 0.1673(4) 0.079(2) Uani 1 1 d .
H8A H 0.2075 0.2330 0.1976 0.095 Uiso 1 1 calc R
H8B H 0.2393 0.2802 0.1846 0.095 Uiso 1 1 calc R
C9 C 0.1461(3) 0.2887(2) 0.1843(4) 0.0671(18) Uani 1 1 d .
H9 H 0.1592 0.2930 0.2384 0.081 Uiso 1 1 calc R
C10 C 0.0792(3) 0.2674(2) 0.1583(3) 0.0632(17) Uani 1 1 d .
C11 C 0.0493(3) 0.2293(2) 0.1823(4) 0.0709(19) Uani 1 1 d .
H11 H 0.0681 0.2099 0.2234 0.085 Uiso 1 1 calc R
C12 C -0.0148(4) 0.2266(3) 0.1314(4) 0.078(2) Uani 1 1 d .
H12 H -0.0460 0.2043 0.1331 0.093 Uiso 1 1 calc R
C13 C -0.0251(3) 0.2625(2) 0.0773(4) 0.0682(18) Uani 1 1 d .
H13 H -0.0633 0.2681 0.0374 0.082 Uiso 1 1 calc R
C14 C 0.0336(3) 0.2881(2) 0.0955(3) 0.0596(16) Uani 1 1 d .
C15 C 0.0564(3) 0.3294(2) 0.0610(3) 0.0581(16) Uani 1 1 d .
H15 H 0.0718 0.3175 0.0212 0.070 Uiso 1 1 calc R
C16 C 0.0034(3) 0.3649(2) 0.0278(3) 0.0575(15) Uani 1 1 d .
H16 H -0.0086 0.3850 0.0599 0.069 Uiso 1 1 calc R
C17 C -0.0268(3) 0.3691(2) -0.0435(3) 0.0602(16) Uani 1 1 d .
H17 H -0.0103 0.3507 -0.0739 0.072 Uiso 1 1 calc R
C18 C -0.0829(3) 0.3987(2) -0.0823(4) 0.0704(18) Uani 1 1 d .
H18A H -0.0695 0.4206 -0.1140 0.084 Uiso 1 1 calc R
H18B H -0.0943 0.4174 -0.0455 0.084 Uiso 1 1 calc R
B19 B -0.1486(4) 0.3713(3) -0.1336(4) 0.0620(19) Uani 1 1 d .
C21 C 0.2022(3) 0.3664(2) 0.1234(4) 0.0635(17) Uani 1 1 d .
C22 C 0.2093(3) 0.3724(2) 0.0538(4) 0.0685(18) Uani 1 1 d .
C23 C 0.2701(4) 0.3827(2) 0.0494(5) 0.077(2) Uani 1 1 d .
H23 H 0.2747 0.3867 0.0027 0.092 Uiso 1 1 calc R
C24 C 0.3237(4) 0.3873(3) 0.1111(5) 0.086(2) Uani 1 1 d .
C25 C 0.3170(3) 0.3823(2) 0.1794(5) 0.079(2) Uani 1 1 d .
H25 H 0.3537 0.3860 0.2218 0.095 Uiso 1 1 calc R
C26 C 0.2575(3) 0.3720(3) 0.1876(4) 0.0723(19) Uani 1 1 d .
C27 C 0.1546(4) 0.3687(3) -0.0187(4) 0.082(2) Uani 1 1 d .
H27A H 0.1446 0.3360 -0.0307 0.123 Uiso 1 1 calc R
H27B H 0.1675 0.3833 -0.0574 0.123 Uiso 1 1 calc R
H27C H 0.1163 0.3844 -0.0147 0.123 Uiso 1 1 calc R
C28 C 0.3909(4) 0.4000(4) 0.1062(6) 0.119(3) Uani 1 1 d .
H28A H 0.3955 0.3865 0.0617 0.178 Uiso 1 1 calc R
H28B H 0.4247 0.3877 0.1491 0.178 Uiso 1 1 calc R
H28C H 0.3950 0.4337 0.1047 0.178 Uiso 1 1 calc R
C29 C 0.2564(4) 0.3690(3) 0.2665(4) 0.089(2) Uani 1 1 d .
H29A H 0.2457 0.3373 0.2765 0.134 Uiso 1 1 calc R
H29B H 0.2241 0.3904 0.2727 0.134 Uiso 1 1 calc R
H29C H 0.2989 0.3773 0.3006 0.134 Uiso 1 1 calc R
C31 C 0.1047(3) 0.3921(2) 0.1940(4) 0.0653(17) Uani 1 1 d .
C32 C 0.1058(3) 0.4389(3) 0.1710(4) 0.0726(19) Uani 1 1 d .
C33 C 0.0990(4) 0.4747(3) 0.2159(5) 0.089(2) Uani 1 1 d .
H33 H 0.1005 0.5057 0.2003 0.107 Uiso 1 1 calc R
C34 C 0.0901(5) 0.4666(3) 0.2836(5) 0.099(3) Uani 1 1 d .
C35 C 0.0854(4) 0.4206(3) 0.3031(4) 0.088(2) Uani 1 1 d .
H35 H 0.0780 0.4145 0.3478 0.106 Uiso 1 1 calc R
C36 C 0.0910(3) 0.3833(3) 0.2603(4) 0.0728(19) Uani 1 1 d .
C37 C 0.1121(4) 0.4530(3) 0.0973(4) 0.077(2) Uani 1 1 d .
H37A H 0.0925 0.4835 0.0832 0.115 Uiso 1 1 calc R
H37B H 0.0899 0.4302 0.0600 0.115 Uiso 1 1 calc R
H37C H 0.1577 0.4542 0.1016 0.115 Uiso 1 1 calc R
C38 C 0.0859(7) 0.5071(3) 0.3332(6) 0.145(4) Uani 1 1 d .
H38A H 0.0792 0.4950 0.3775 0.218 Uiso 1 1 calc R
H38B H 0.0498 0.5272 0.3071 0.218 Uiso 1 1 calc R
H38C H 0.1261 0.5249 0.3468 0.218 Uiso 1 1 calc R
C39 C 0.0826(4) 0.3361(3) 0.2904(4) 0.081(2) Uani 1 1 d .
H39A H 0.1250 0.3227 0.3160 0.121 Uiso 1 1 calc R
H39B H 0.0589 0.3157 0.2501 0.121 Uiso 1 1 calc R
H39C H 0.0585 0.3394 0.3247 0.121 Uiso 1 1 calc R
C41 C -0.1246(3) 0.3320(3) -0.1827(3) 0.0668(18) Uani 1 1 d .
C42 C -0.1233(3) 0.2837(3) -0.1727(4) 0.0702(19) Uani 1 1 d .
F42 F -0.1407(2) 0.26458(13) -0.1186(2) 0.0852(12) Uani 1 1 d .
C43 C -0.1032(4) 0.2521(4) -0.2148(5) 0.086(2) Uani 1 1 d .
F43 F -0.1018(3) 0.2057(2) -0.2001(3) 0.1191(17) Uani 1 1 d .
C44 C -0.0819(4) 0.2658(5) -0.2675(5) 0.102(3) Uani 1 1 d .
F44 F -0.0622(2) 0.2370(3) -0.3123(3) 0.142(2) Uani 1 1 d .
C45 C -0.0790(4) 0.3120(5) -0.2815(4) 0.099(3) Uani 1 1 d .
F45 F -0.0571(3) 0.3305(3) -0.3342(3) 0.156(3) Uani 1 1 d .
C46 C -0.0986(4) 0.3451(4) -0.2378(4) 0.091(2) Uani 1 1 d .
F46 F -0.0944(2) 0.3915(2) -0.2509(3) 0.1191(18) Uani 1 1 d .
C51 C -0.2010(3) 0.4101(3) -0.1858(4) 0.079(2) Uani 1 1 d .
C52 C -0.2315(4) 0.4097(3) -0.2625(5) 0.094(2) Uani 1 1 d .
F52 F -0.2221(2) 0.37467(19) -0.3051(2) 0.1057(15) Uani 1 1 d .
C53 C -0.2755(5) 0.4431(4) -0.2996(5) 0.120(3) Uani 1 1 d .
F53 F -0.3030(3) 0.4401(2) -0.3742(3) 0.161(3) Uani 1 1 d .
C54 C -0.2913(5) 0.4796(4) -0.2617(7) 0.135(4) Uani 1 1 d .
F54 F -0.3351(4) 0.5120(2) -0.2993(4) 0.195(3) Uani 1 1 d .
C55 C -0.2649(5) 0.4805(3) -0.1869(7) 0.125(4) Uani 1 1 d .
F55 F -0.2820(3) 0.5144(2) -0.1474(4) 0.158(3) Uani 1 1 d .
C56 C -0.2209(4) 0.4474(3) -0.1512(5) 0.090(2) Uani 1 1 d .
F56 F -0.1983(2) 0.45104(15) -0.0769(3) 0.0979(13) Uani 1 1 d .
C61 C -0.1947(3) 0.3462(2) -0.0895(3) 0.0607(16) Uani 1 1 d .
C62 C -0.2485(3) 0.3212(2) -0.1293(4) 0.0678(18) Uani 1 1 d .
F62 F -0.26234(19) 0.31600(16) -0.2034(2) 0.0909(13) Uani 1 1 d .
C63 C -0.2911(3) 0.2997(3) -0.0996(4) 0.076(2) Uani 1 1 d .
F63 F -0.3419(2) 0.27413(17) -0.1439(3) 0.1081(15) Uani 1 1 d .
C64 C -0.2828(4) 0.3042(3) -0.0272(4) 0.086(2) Uani 1 1 d .
F64 F -0.3253(2) 0.2851(2) 0.0023(3) 0.1215(18) Uani 1 1 d .
C65 C -0.2317(4) 0.3298(3) 0.0155(4) 0.084(2) Uani 1 1 d .
F65 F -0.2235(2) 0.3354(2) 0.0871(2) 0.132(2) Uani 1 1 d .
C66 C -0.1886(3) 0.3494(3) -0.0162(4) 0.0734(19) Uani 1 1 d .
F66 F -0.1386(2) 0.37302(18) 0.0317(2) 0.0972(14) Uani 1 1 d .

loop_
_atom_site_aniso_label
_atom_site_aniso_U_11
_atom_site_aniso_U_22
_atom_site_aniso_U_33
_atom_site_aniso_U_23
_atom_site_aniso_U_13
_atom_site_aniso_U_12
Fe 0.0700(7) 0.0670(7) 0.0752(7) 0.0029(5) 0.0274(5) 0.0014(5)
P1 0.0541(10) 0.0665(11) 0.0598(10) 0.0096(8) 0.0152(8) -0.0018(9)
C1 0.079(5) 0.072(5) 0.085(5) 0.015(4) 0.037(4) 0.007(4)
C2 0.075(5) 0.064(5) 0.106(6) 0.011(4) 0.033(5) 0.018(4)
C3 0.097(6) 0.077(6) 0.117(7) -0.016(5) 0.040(6) -0.001(5)
C4 0.096(6) 0.093(6) 0.091(6) -0.014(5) 0.030(5) 0.013(5)
C5 0.094(6) 0.080(6) 0.089(5) -0.002(4) 0.046(5) 0.013(5)
C6 0.075(5) 0.068(5) 0.090(5) 0.023(4) 0.035(4) 0.017(4)
C7 0.072(5) 0.087(6) 0.137(7) 0.030(5) 0.044(5) 0.026(4)
C8 0.059(4) 0.086(5) 0.086(5) 0.027(4) 0.015(4) 0.011(4)
C9 0.059(4) 0.075(5) 0.061(4) 0.016(3) 0.013(3) 0.000(4)
C10 0.067(4) 0.066(4) 0.058(4) 0.005(3) 0.023(3) -0.002(3)
C11 0.075(5) 0.072(5) 0.064(4) 0.007(4) 0.022(4) -0.009(4)
C12 0.084(5) 0.068(5) 0.091(5) 0.008(4) 0.042(5) -0.005(4)
C13 0.057(4) 0.072(5) 0.073(4) -0.010(4) 0.017(3) -0.002(4)
C14 0.061(4) 0.059(4) 0.058(4) 0.007(3) 0.019(3) 0.000(3)
C15 0.056(4) 0.067(4) 0.048(3) -0.002(3) 0.013(3) -0.003(3)
C16 0.056(4) 0.051(4) 0.063(4) 0.005(3) 0.016(3) 0.001(3)
C17 0.057(4) 0.060(4) 0.063(4) 0.004(3) 0.018(3) -0.001(3)
C18 0.060(4) 0.071(5) 0.072(4) 0.011(4) 0.009(3) -0.005(4)
B19 0.054(4) 0.058(5) 0.066(4) 0.001(4) 0.007(4) -0.002(4)
C21 0.057(4) 0.062(4) 0.070(4) 0.007(3) 0.019(3) 0.000(3)
C22 0.066(4) 0.066(5) 0.074(5) 0.015(4) 0.024(4) 0.002(4)
C23 0.078(5) 0.068(5) 0.094(5) -0.003(4) 0.042(5) -0.007(4)
C24 0.076(5) 0.073(5) 0.124(7) -0.019(5) 0.052(5) -0.008(4)
C25 0.058(4) 0.067(5) 0.115(6) -0.001(4) 0.030(4) -0.006(4)
C26 0.058(4) 0.072(5) 0.082(5) 0.009(4) 0.017(4) -0.003(4)
C27 0.085(5) 0.094(6) 0.078(5) 0.017(4) 0.043(4) 0.006(4)
C28 0.080(6) 0.132(8) 0.158(9) -0.033(7) 0.058(6) -0.024(5)
C29 0.069(5) 0.107(6) 0.081(5) 0.006(4) 0.010(4) -0.021(4)
C31 0.065(4) 0.065(5) 0.068(4) 0.004(3) 0.026(4) -0.007(3)
C32 0.065(4) 0.077(5) 0.077(5) 0.002(4) 0.025(4) -0.001(4)
C33 0.107(6) 0.063(5) 0.104(6) 0.001(4) 0.043(5) -0.006(4)
C34 0.127(7) 0.095(7) 0.089(6) -0.003(5) 0.055(5) 0.003(6)
C35 0.106(6) 0.090(6) 0.075(5) 0.004(5) 0.040(5) -0.007(5)
C36 0.065(4) 0.080(5) 0.071(4) -0.002(4) 0.020(4) -0.013(4)
C37 0.081(5) 0.070(5) 0.080(5) 0.011(4) 0.026(4) -0.004(4)
C38 0.244(14) 0.093(7) 0.129(8) -0.013(6) 0.101(9) 0.001(8)
C39 0.097(5) 0.075(5) 0.076(5) 0.004(4) 0.036(4) -0.014(4)
C41 0.055(4) 0.086(6) 0.054(4) 0.007(4) 0.011(3) 0.005(4)
C42 0.068(4) 0.085(6) 0.062(4) -0.009(4) 0.028(4) 0.003(4)
F42 0.104(3) 0.067(3) 0.102(3) 0.000(2) 0.057(3) 0.001(2)
C43 0.065(5) 0.109(7) 0.086(5) -0.008(5) 0.030(4) -0.004(5)
F43 0.119(4) 0.097(4) 0.145(4) -0.042(3) 0.049(3) 0.005(3)
C44 0.074(6) 0.155(10) 0.073(6) -0.013(6) 0.017(5) 0.000(6)
F44 0.097(4) 0.238(7) 0.093(3) -0.062(4) 0.033(3) 0.022(4)
C45 0.066(5) 0.198(12) 0.037(4) 0.012(6) 0.022(4) 0.011(6)
F45 0.103(4) 0.296(8) 0.081(3) 0.048(4) 0.047(3) 0.030(4)
C46 0.076(5) 0.115(7) 0.076(5) 0.043(5) 0.019(4) 0.015(5)
F46 0.100(3) 0.146(5) 0.111(4) 0.059(3) 0.035(3) 0.004(3)
C51 0.061(4) 0.062(5) 0.096(6) 0.006(4) 0.003(4) -0.006(4)
C52 0.073(5) 0.092(6) 0.094(6) 0.018(5) -0.005(5) 0.005(5)
F52 0.104(3) 0.112(4) 0.079(3) 0.001(3) 0.000(3) 0.014(3)
C53 0.113(8) 0.099(8) 0.097(7) 0.015(6) -0.036(6) 0.002(6)
F53 0.167(6) 0.131(5) 0.123(4) 0.029(4) -0.037(4) 0.027(4)
C54 0.125(9) 0.073(7) 0.146(10) 0.013(7) -0.038(8) 0.013(6)
F54 0.174(6) 0.106(5) 0.214(7) 0.017(4) -0.059(5) 0.054(4)
C55 0.103(7) 0.069(6) 0.158(10) -0.016(6) -0.017(7) 0.020(6)
F55 0.133(5) 0.090(4) 0.202(6) -0.024(4) -0.011(4) 0.037(4)
C56 0.072(5) 0.068(6) 0.104(6) 0.000(5) -0.005(5) -0.001(4)
F56 0.088(3) 0.077(3) 0.113(3) -0.019(3) 0.010(3) 0.006(2)
C61 0.057(4) 0.059(4) 0.062(4) -0.012(3) 0.013(3) -0.003(3)
C62 0.065(4) 0.074(5) 0.068(4) -0.018(4) 0.026(4) -0.003(4)
F62 0.082(3) 0.116(4) 0.074(3) -0.034(2) 0.025(2) -0.027(2)
C63 0.054(4) 0.089(5) 0.082(5) -0.023(4) 0.017(4) -0.012(4)
F63 0.088(3) 0.117(4) 0.121(4) -0.036(3) 0.036(3) -0.038(3)
C64 0.070(5) 0.116(7) 0.079(5) -0.004(5) 0.034(4) -0.019(5)
F64 0.094(3) 0.164(5) 0.119(4) 0.003(3) 0.051(3) -0.030(3)
C65 0.071(5) 0.113(7) 0.070(5) -0.014(4) 0.027(4) -0.011(5)
F65 0.098(3) 0.231(7) 0.073(3) -0.021(3) 0.038(3) -0.031(4)
C66 0.059(4) 0.086(5) 0.068(5) -0.026(4) 0.012(4) -0.013(4)
F66 0.080(3) 0.133(4) 0.077(3) -0.030(3) 0.024(2) -0.025(3)

loop_
_atom_type_symbol
_atom_type_description
_atom_type_scat_dispersion_real
_atom_type_scat_dispersion_imag
_atom_type_scat_source
C C 0.0033 0.0016 'International Tables Vol C Tables 4.2.6.8 and 6.1.1.4'
H H 0.0000 0.0000 'International Tables Vol C Tables 4.2.6.8 and 6.1.1.4'
B B 0.0013 0.0007 'International Tables Vol C Tables 4.2.6.8 and 6.1.1.4'
F F 0.0171 0.0103 'International Tables Vol C Tables 4.2.6.8 and 6.1.1.4'
P P 0.1023 0.0942 'International Tables Vol C Tables 4.2.6.8 and 6.1.1.4'
Fe Fe 0.3463 0.8444 'International Tables Vol C Tables 4.2.6.8 and 6.1.1.4'

loop_
_geom_angle_atom_site_label_1
_geom_angle_atom_site_label_2
_geom_angle_atom_site_label_3
_geom_angle
C10 Fe C5 123.5(3)
C10 Fe C1 98.9(3)
C5 Fe C1 41.7(3)
C10 Fe C2 111.3(3)
C5 Fe C2 68.8(3)
C1 Fe C2 41.7(3)
C10 Fe C14 41.1(2)
C5 Fe C14 106.0(3)
C1 Fe C14 111.1(3)
C2 Fe C14 145.1(3)
C10 Fe C3 147.9(3)
C5 Fe C3 68.1(3)
C1 Fe C3 69.6(3)
C2 Fe C3 40.6(3)
C14 Fe C3 170.9(3)
C10 Fe C12 68.3(3)
C5 Fe C12 155.8(3)
C1 Fe C12 162.3(3)
C2 Fe C12 130.0(3)
C14 Fe C12 67.8(3)
C3 Fe C12 114.5(3)
C10 Fe C11 41.2(2)
C5 Fe C11 161.3(3)
C1 Fe C11 121.7(3)
C2 Fe C11 104.3(3)
C14 Fe C11 69.1(3)
C3 Fe C11 118.7(3)
C12 Fe C11 40.7(3)
C10 Fe C4 164.0(3)
C5 Fe C4 40.9(3)
C1 Fe C4 70.4(3)
C2 Fe C4 69.0(3)
C14 Fe C4 130.5(3)
C3 Fe C4 40.6(3)
C12 Fe C4 124.6(3)
C11 Fe C4 154.7(3)
C10 Fe C13 69.0(3)
C5 Fe C13 119.4(3)
C1 Fe C13 147.6(3)
C2 Fe C13 170.5(3)
C14 Fe C13 40.4(2)
C3 Fe C13 135.5(3)
C12 Fe C13 40.7(3)
C11 Fe C13 69.3(3)
C4 Fe C13 113.5(3)
C21 P1 C31 108.8(3)
C21 P1 C15 120.2(3)
C31 P1 C15 109.6(3)
C21 P1 C9 106.6(3)
C31 P1 C9 114.9(3)
C15 P1 C9 96.5(3)
C5 C1 C2 105.2(7)
C5 C1 C6 126.2(7)
C2 C1 C6 128.4(7)
C5 C1 Fe 69.0(4)
C2 C1 Fe 69.3(4)
C6 C1 Fe 121.9(5)
C3 C2 C1 108.7(7)
C3 C2 Fe 70.0(4)
C1 C2 Fe 69.0(4)
C3 C2 H2 125.6
C1 C2 H2 125.6
Fe C2 H2 126.9
C2 C3 C4 109.8(8)
C2 C3 Fe 69.4(4)
C4 C3 Fe 70.5(5)
C2 C3 H3 125.1
C4 C3 H3 125.1
Fe C3 H3 126.6
C3 C4 C5 105.9(8)
C3 C4 Fe 68.9(5)
C5 C4 Fe 68.2(4)
C3 C4 H4 127.0
C5 C4 H4 127.0
Fe C4 H4 127.4
C4 C5 C1 110.4(7)
C4 C5 Fe 70.9(4)
C1 C5 Fe 69.3(4)
C4 C5 H5 124.8
C1 C5 H5 124.8
Fe C5 H5 126.6
C1 C6 C8 113.4(6)
C1 C6 C7 110.3(6)
C8 C6 C7 109.7(6)
C1 C6 H6 107.7
C8 C6 H6 107.7
C7 C6 H6 107.7
C6 C7 H7A 109.5
C6 C7 H7B 109.5
H7A C7 H7B 109.5
C6 C7 H7C 109.5
H7A C7 H7C 109.5
H7B C7 H7C 109.5
C9 C8 C6 120.3(6)
C9 C8 H8A 107.2
C6 C8 H8A 107.2
C9 C8 H8B 107.2
C6 C8 H8B 107.2
H8A C8 H8B 106.9
C10 C9 C8 116.6(6)
C10 C9 P1 100.4(4)
C8 C9 P1 114.8(5)
C10 C9 H9 108.2
C8 C9 H9 108.2
P1 C9 H9 108.2
C14 C10 C11 109.2(6)
C14 C10 C9 116.4(5)
C11 C10 C9 134.4(6)
C14 C10 Fe 70.9(4)
C11 C10 Fe 71.1(4)
C9 C10 Fe 123.0(5)
C12 C11 C10 105.8(6)
C12 C11 Fe 69.6(4)
C10 C11 Fe 67.6(4)
C12 C11 H11 127.1
C10 C11 H11 127.1
Fe C11 H11 127.2
C11 C12 C13 110.1(6)
C11 C12 Fe 69.7(4)
C13 C12 Fe 70.3(4)
C11 C12 H12 124.9
C13 C12 H12 124.9
Fe C12 H12 126.6
C14 C13 C12 106.3(6)
C14 C13 Fe 68.8(4)
C12 C13 Fe 68.9(4)
C14 C13 H13 126.8
C12 C13 H13 126.8
Fe C13 H13 126.9
C10 C14 C13 108.6(6)
C10 C14 C15 117.3(5)
C13 C14 C15 134.0(6)
C10 C14 Fe 68.0(4)
C13 C14 Fe 70.7(4)
C15 C14 Fe 124.3(4)
C16 C15 C14 113.2(5)
C16 C15 P1 118.6(4)
C14 C15 P1 100.0(4)
C16 C15 H15 108.2
C14 C15 H15 108.2
P1 C15 H15 108.2
C17 C16 C15 123.5(6)
C17 C16 H16 118.2
C15 C16 H16 118.2
C16 C17 C18 128.9(6)
C16 C17 H17 115.5
C18 C17 H17 115.5
C17 C18 B19 116.2(6)
C17 C18 H18A 108.2
B19 C18 H18A 108.2
C17 C18 H18B 108.2
B19 C18 H18B 108.2
H18A C18 H18B 107.4
C18 B19 C41 106.7(5)
C18 B19 C51 109.2(5)
C41 B19 C51 113.0(6)
C18 B19 C61 116.9(5)
C41 B19 C61 110.6(6)
C51 B19 C61 100.6(5)
C22 C21 C26 119.0(6)
C22 C21 P1 125.3(5)
C26 C21 P1 115.5(5)
C23 C22 C21 119.2(7)
C23 C22 C27 116.2(6)
C21 C22 C27 124.6(6)
C24 C23 C22 121.9(7)
C24 C23 H23 119.1
C22 C23 H23 119.1
C23 C24 C25 119.2(7)
C23 C24 C28 121.8(8)
C25 C24 C28 118.9(8)
C24 C25 C26 121.7(7)
C24 C25 H25 119.1
C26 C25 H25 119.1
C25 C26 C21 118.9(7)
C25 C26 C29 116.4(7)
C21 C26 C29 124.8(6)
C22 C27 H27A 109.5
C22 C27 H27B 109.5
H27A C27 H27B 109.5
C22 C27 H27C 109.5
H27A C27 H27C 109.5
H27B C27 H27C 109.5
C24 C28 H28A 109.5
C24 C28 H28B 109.5
H28A C28 H28B 109.5
C24 C28 H28C 109.5
H28A C28 H28C 109.5
H28B C28 H28C 109.5
C26 C29 H29A 109.5
C26 C29 H29B 109.5
H29A C29 H29B 109.5
C26 C29 H29C 109.5
H29A C29 H29C 109.5
H29B C29 H29C 109.5
C32 C31 C36 118.6(6)
C32 C31 P1 116.5(5)
C36 C31 P1 124.7(5)
C33 C32 C31 119.5(6)
C33 C32 C37 116.5(7)
C31 C32 C37 124.0(6)
C32 C33 C34 122.4(8)
C32 C33 H33 118.8
C34 C33 H33 118.8
C35 C34 C33 117.1(8)
C35 C34 C38 122.0(8)
C33 C34 C38 120.8(8)
C36 C35 C34 123.2(7)
C36 C35 H35 118.4
C34 C35 H35 118.4
C35 C36 C31 118.9(7)
C35 C36 C39 114.9(6)
C31 C36 C39 126.2(7)
C32 C37 H37A 109.5
C32 C37 H37B 109.5
H37A C37 H37B 109.5
C32 C37 H37C 109.5
H37A C37 H37C 109.5
H37B C37 H37C 109.5
C34 C38 H38A 109.5
C34 C38 H38B 109.5
H38A C38 H38B 109.5
C34 C38 H38C 109.5
H38A C38 H38C 109.5
H38B C38 H38C 109.5
C36 C39 H39A 109.5
C36 C39 H39B 109.5
H39A C39 H39B 109.5
C36 C39 H39C 109.5
H39A C39 H39C 109.5
H39B C39 H39C 109.5
C42 C41 C46 111.9(7)
C42 C41 B19 126.0(6)
C46 C41 B19 122.0(7)
F42 C42 C43 114.5(7)
F42 C42 C41 121.1(6)
C43 C42 C41 124.5(7)
C44 C43 F43 117.8(9)
C44 C43 C42 121.3(10)
F43 C43 C42 120.8(7)
C43 C44 C45 120.0(9)
C43 C44 F44 125.1(12)
C45 C44 F44 114.9(10)
C44 C45 F45 125.4(10)
C44 C45 C46 119.5(8)
F45 C45 C46 115.1(11)
F46 C46 C41 117.8(8)
F46 C46 C45 119.5(8)
C41 C46 C45 122.7(9)
C56 C51 C52 113.0(7)
C56 C51 B19 118.7(7)
C52 C51 B19 128.2(7)
F52 C52 C53 114.8(8)
F52 C52 C51 121.9(7)
C53 C52 C51 123.2(10)
F53 C53 C52 119.4(11)
F53 C53 C54 120.3(9)
C52 C53 C54 120.4(9)
F54 C54 C55 121.8(12)
F54 C54 C53 119.5(11)
C55 C54 C53 118.6(9)
F55 C55 C54 120.3(10)
F55 C55 C56 119.6(10)
C54 C55 C56 120.1(10)
F56 C56 C55 115.5(9)
F56 C56 C51 119.8(7)
C55 C56 C51 124.7(9)
C66 C61 C62 112.6(6)
C66 C61 B19 128.1(6)
C62 C61 B19 119.2(5)
F62 C62 C61 119.6(6)
F62 C62 C63 115.7(6)
C61 C62 C63 124.7(6)
C64 C63 F63 120.0(7)
C64 C63 C62 120.2(7)
F63 C63 C62 119.8(6)
C63 C64 F64 121.1(7)
C63 C64 C65 118.6(7)
F64 C64 C65 120.3(7)
F65 C65 C64 119.4(7)
F65 C65 C66 121.3(7)
C64 C65 C66 119.3(6)
F66 C66 C61 121.1(6)
F66 C66 C65 114.3(6)
C61 C66 C65 124.6(6)

loop_
_geom_bond_atom_site_label_1
_geom_bond_atom_site_label_2
_geom_bond_distance
Fe C10 1.992(6)
Fe C5 2.017(7)
Fe C1 2.020(7)
Fe C2 2.024(7)
Fe C14 2.030(6)
Fe C3 2.033(8)
Fe C12 2.037(7)
Fe C11 2.039(7)
Fe C4 2.054(8)
Fe C13 2.055(7)
P1 C21 1.817(6)
P1 C31 1.827(7)
P1 C15 1.855(6)
P1 C9 1.868(7)
C1 C5 1.438(10)
C1 C2 1.438(10)
C1 C6 1.483(10)
C2 C3 1.407(10)
C2 H2 0.9400
C3 C4 1.418(11)
C3 H3 0.9400
C4 C5 1.422(11)
C4 H4 0.9400
C5 H5 0.9400
C6 C8 1.535(10)
C6 C7 1.549(9)
C6 H6 0.9900
C7 H7A 0.9700
C7 H7B 0.9700
C7 H7C 0.9700
C8 C9 1.522(9)
C8 H8A 0.9800
C8 H8B 0.9800
C9 C10 1.504(9)
C9 H9 0.9900
C10 C14 1.412(9)
C10 C11 1.420(9)
C11 C12 1.417(10)
C11 H11 0.9400
C12 C13 1.424(9)
C12 H12 0.9400
C13 C14 1.412(9)
C13 H13 0.9400
C14 C15 1.514(8)
C15 C16 1.510(8)
C15 H15 0.9900
C16 C17 1.313(8)
C16 H16 0.9400
C17 C18 1.471(9)
C17 H17 0.9400
C18 B19 1.644(10)
C18 H18A 0.9800
C18 H18B 0.9800
B19 C41 1.657(10)
B19 C51 1.668(10)
B19 C61 1.671(10)
C21 C22 1.403(9)
C21 C26 1.418(9)
C22 C23 1.386(9)
C22 C27 1.506(9)
C23 C24 1.366(10)
C23 H23 0.9400
C24 C25 1.371(10)
C24 C28 1.541(10)
C25 C26 1.387(9)
C25 H25 0.9400
C26 C29 1.523(10)
C27 H27A 0.9700
C27 H27B 0.9700
C27 H27C 0.9700
C28 H28A 0.9700
C28 H28B 0.9700
C28 H28C 0.9700
C29 H29A 0.9700
C29 H29B 0.9700
C29 H29C 0.9700
C31 C32 1.410(9)
C31 C36 1.418(9)
C32 C33 1.375(10)
C32 C37 1.517(9)
C33 C34 1.392(10)
C33 H33 0.9400
C34 C35 1.380(11)
C34 C38 1.521(12)
C35 C36 1.375(10)
C35 H35 0.9400
C36 C39 1.504(10)
C37 H37A 0.9700
C37 H37B 0.9700
C37 H37C 0.9700
C38 H38A 0.9700
C38 H38B 0.9700
C38 H38C 0.9700
C39 H39A 0.9700
C39 H39B 0.9700
C39 H39C 0.9700
C41 C42 1.394(10)
C41 C46 1.402(10)
C42 F42 1.332(8)
C42 C43 1.374(10)
C43 C44 1.303(12)
C43 F43 1.354(10)
C44 C45 1.350(13)
C44 F44 1.358(10)
C45 F45 1.359(9)
C45 C46 1.418(13)
C46 F46 1.358(10)
C51 C56 1.398(11)
C51 C52 1.399(11)
C52 F52 1.349(10)
C52 C53 1.376(12)
C53 F53 1.358(10)
C53 C54 1.376(14)
C54 F54 1.355(10)
C54 C55 1.358(14)
C55 F55 1.356(11)
C55 C56 1.359(12)
C56 F56 1.350(9)
C61 C66 1.370(9)
C61 C62 1.370(9)
C62 F62 1.359(7)
C62 C63 1.381(9)
C63 C64 1.346(9)
C63 F63 1.363(8)
C64 F64 1.347(8)
C64 C65 1.359(10)
C65 F65 1.334(8)
C65 C66 1.394(10)
C66 F66 1.350(7)

loop_
_geom_torsion_atom_site_label_1
_geom_torsion_atom_site_label_2
_geom_torsion_atom_site_label_3
_geom_torsion_atom_site_label_4
_geom_torsion
C10 Fe C1 C5 -131.5(5)
C2 Fe C1 C5 116.4(7)
C14 Fe C1 C5 -90.8(5)
C3 Fe C1 C5 79.6(5)
C12 Fe C1 C5 -173.7(9)
C11 Fe C1 C5 -168.6(4)
C4 Fe C1 C5 36.2(5)
C13 Fe C1 C5 -67.0(7)
C10 Fe C1 C2 112.1(5)
C5 Fe C1 C2 -116.4(7)
C14 Fe C1 C2 152.9(5)
C3 Fe C1 C2 -36.8(5)
C12 Fe C1 C2 69.9(11)
C11 Fe C1 C2 75.1(5)
C4 Fe C1 C2 -80.1(5)
C13 Fe C1 C2 176.6(5)
C10 Fe C1 C6 -11.1(6)
C5 Fe C1 C6 120.4(8)
C2 Fe C1 C6 -123.2(8)
C14 Fe C1 C6 29.7(7)
C3 Fe C1 C6 -160.0(7)
C12 Fe C1 C6 -53.3(12)
C11 Fe C1 C6 -48.1(7)
C4 Fe C1 C6 156.7(7)
C13 Fe C1 C6 53.4(9)
C5 C1 C2 C3 -1.2(8)
C6 C1 C2 C3 173.9(7)
Fe C1 C2 C3 58.9(5)
C5 C1 C2 Fe -60.1(5)
C6 C1 C2 Fe 115.0(7)
C10 Fe C2 C3 160.5(5)
C5 Fe C2 C3 -80.6(5)
C1 Fe C2 C3 -120.3(7)
C14 Fe C2 C3 -168.4(5)
C12 Fe C2 C3 81.5(6)
C11 Fe C2 C3 117.7(5)
C4 Fe C2 C3 -36.6(5)
C13 Fe C2 C3 71(2)
C10 Fe C2 C1 -79.2(5)
C5 Fe C2 C1 39.8(5)
C14 Fe C2 C1 -48.1(7)
C3 Fe C2 C1 120.3(7)
C12 Fe C2 C1 -158.2(5)
C11 Fe C2 C1 -122.0(5)
C4 Fe C2 C1 83.7(5)
C13 Fe C2 C1 -169.0(17)
C1 C2 C3 C4 0.7(9)
Fe C2 C3 C4 59.0(6)
C1 C2 C3 Fe -58.3(5)
C10 Fe C3 C2 -35.8(8)
C5 Fe C3 C2 82.6(5)
C1 Fe C3 C2 37.7(5)
C14 Fe C3 C2 133.4(18)
C12 Fe C3 C2 -123.6(5)
C11 Fe C3 C2 -78.1(5)
C4 Fe C3 C2 121.1(7)
C13 Fe C3 C2 -167.2(4)
C10 Fe C3 C4 -157.0(6)
C5 Fe C3 C4 -38.5(5)
C1 Fe C3 C4 -83.4(5)
C2 Fe C3 C4 -121.1(7)
C14 Fe C3 C4 12(2)
C12 Fe C3 C4 115.2(5)
C11 Fe C3 C4 160.8(5)
C13 Fe C3 C4 71.7(7)
C2 C3 C4 C5 0.0(9)
Fe C3 C4 C5 58.4(5)
C2 C3 C4 Fe -58.4(5)
C10 Fe C4 C3 130.7(11)
C5 Fe C4 C3 118.1(7)
C1 Fe C4 C3 81.1(5)
C2 Fe C4 C3 36.6(5)
C14 Fe C4 C3 -177.5(5)
C12 Fe C4 C3 -88.3(6)
C11 Fe C4 C3 -42.4(10)
C13 Fe C4 C3 -133.5(5)
C10 Fe C4 C5 12.7(14)
C1 Fe C4 C5 -36.9(5)
C2 Fe C4 C5 -81.5(5)
C14 Fe C4 C5 64.5(6)
C3 Fe C4 C5 -118.1(7)
C12 Fe C4 C5 153.7(5)
C11 Fe C4 C5 -160.5(7)
C13 Fe C4 C5 108.4(5)
C3 C4 C5 C1 -0.8(8)
Fe C4 C5 C1 58.1(5)
C3 C4 C5 Fe -58.9(5)
C2 C1 C5 C4 1.2(8)
C6 C1 C5 C4 -174.0(7)
Fe C1 C5 C4 -59.1(5)
C2 C1 C5 Fe 60.3(5)
C6 C1 C5 Fe -114.9(7)
C10 Fe C5 C4 -175.9(5)
C1 Fe C5 C4 121.7(7)
C2 Fe C5 C4 82.0(5)
C14 Fe C5 C4 -134.4(5)
C3 Fe C5 C4 38.2(5)
C12 Fe C5 C4 -62.9(9)
C11 Fe C5 C4 153.5(9)
C13 Fe C5 C4 -92.8(5)
C10 Fe C5 C1 62.4(5)
C2 Fe C5 C1 -39.7(5)
C14 Fe C5 C1 103.9(5)
C3 Fe C5 C1 -83.5(5)
C12 Fe C5 C1 175.4(7)
C11 Fe C5 C1 31.8(12)
C4 Fe C5 C1 -121.7(7)
C13 Fe C5 C1 145.5(4)
C5 C1 C6 C8 124.0(7)
C2 C1 C6 C8 -50.0(10)
Fe C1 C6 C8 37.9(8)
C5 C1 C6 C7 -112.4(8)
C2 C1 C6 C7 73.5(9)
Fe C1 C6 C7 161.4(5)
C1 C6 C8 C9 -62.7(9)
C7 C6 C8 C9 173.5(6)
C6 C8 C9 C10 53.9(9)
C6 C8 C9 P1 -63.1(8)
C21 P1 C9 C10 -151.4(4)
C31 P1 C9 C10 88.0(5)
C15 P1 C9 C10 -27.2(4)
C21 P1 C9 C8 -25.5(6)
C31 P1 C9 C8 -146.1(5)
C15 P1 C9 C8 98.7(5)
C8 C9 C10 C14 -104.8(7)
P1 C9 C10 C14 19.9(7)
C8 C9 C10 C11 74.2(10)
P1 C9 C10 C11 -161.0(7)
C8 C9 C10 Fe -21.3(8)
P1 C9 C10 Fe 103.4(5)
C5 Fe C10 C14 75.3(5)
C1 Fe C10 C14 112.0(4)
C2 Fe C10 C14 153.3(4)
C3 Fe C10 C14 177.4(5)
C12 Fe C10 C14 -80.7(4)
C11 Fe C10 C14 -119.1(5)
C4 Fe C10 C14 65.4(12)
C13 Fe C10 C14 -36.9(4)
C5 Fe C10 C11 -165.7(4)
C1 Fe C10 C11 -129.0(4)
C2 Fe C10 C11 -87.6(5)
C14 Fe C10 C11 119.1(5)
C3 Fe C10 C11 -63.5(7)
C12 Fe C10 C11 38.3(4)
C4 Fe C10 C11 -175.6(11)
C13 Fe C10 C11 82.2(4)
C5 Fe C10 C9 -34.4(7)
C1 Fe C10 C9 2.3(6)
C2 Fe C10 C9 43.6(6)
C14 Fe C10 C9 -109.7(6)
C3 Fe C10 C9 67.8(8)
C12 Fe C10 C9 169.6(6)
C11 Fe C10 C9 131.3(7)
C4 Fe C10 C9 -44.3(14)
C13 Fe C10 C9 -146.5(6)
C14 C10 C11 C12 1.6(7)
C9 C10 C11 C12 -177.5(7)
Fe C10 C11 C12 -59.4(5)
C14 C10 C11 Fe 61.0(5)
C9 C10 C11 Fe -118.1(8)
C10 Fe C11 C12 117.9(6)
C5 Fe C11 C12 158.1(9)
C1 Fe C11 C12 -177.6(4)
C2 Fe C11 C12 -136.1(4)
C14 Fe C11 C12 79.9(4)
C3 Fe C11 C12 -95.0(5)
C4 Fe C11 C12 -65.0(9)
C13 Fe C11 C12 36.5(4)
C5 Fe C11 C10 40.2(11)
C1 Fe C11 C10 64.5(5)
C2 Fe C11 C10 106.1(4)
C14 Fe C11 C10 -37.9(4)
C3 Fe C11 C10 147.1(4)
C12 Fe C11 C10 -117.9(6)
C4 Fe C11 C10 177.1(7)
C13 Fe C11 C10 -81.3(4)
C10 C11 C12 C13 -0.7(8)
Fe C11 C12 C13 -58.9(5)
C10 C11 C12 Fe 58.2(4)
C10 Fe C12 C11 -38.8(4)
C5 Fe C12 C11 -163.0(7)
C1 Fe C12 C11 6.7(12)
C2 Fe C12 C11 61.3(6)
C14 Fe C12 C11 -83.3(4)
C3 Fe C12 C11 106.3(5)
C4 Fe C12 C11 151.9(5)
C13 Fe C12 C11 -121.4(6)
C10 Fe C12 C13 82.6(4)
C5 Fe C12 C13 -41.6(9)
C1 Fe C12 C13 128.2(9)
C2 Fe C12 C13 -177.3(4)
C14 Fe C12 C13 38.1(4)
C3 Fe C12 C13 -132.3(5)
C11 Fe C12 C13 121.4(6)
C4 Fe C12 C13 -86.7(5)
C11 C12 C13 C14 -0.4(8)
Fe C12 C13 C14 -58.9(4)
C11 C12 C13 Fe 58.5(5)
C10 Fe C13 C14 37.4(4)
C5 Fe C13 C14 -80.1(5)
C1 Fe C13 C14 -35.4(7)
C2 Fe C13 C14 130.9(18)
C3 Fe C13 C14 -167.9(5)
C12 Fe C13 C14 118.2(6)
C11 Fe C13 C14 81.7(4)
C4 Fe C13 C14 -125.6(4)
C10 Fe C13 C12 -80.7(4)
C5 Fe C13 C12 161.8(5)
C1 Fe C13 C12 -153.5(6)
C2 Fe C13 C12 13(2)
C14 Fe C13 C12 -118.2(6)
C3 Fe C13 C12 73.9(6)
C11 Fe C13 C12 -36.5(4)
C4 Fe C13 C12 116.3(5)
C11 C10 C14 C13 -1.9(7)
C9 C10 C14 C13 177.4(6)
Fe C10 C14 C13 59.3(5)
C11 C10 C14 C15 -179.5(5)
C9 C10 C14 C15 -0.2(9)
Fe C10 C14 C15 -118.4(5)
C11 C10 C14 Fe -61.1(5)
C9 C10 C14 Fe 118.1(6)
C12 C13 C14 C10 1.4(7)
Fe C13 C14 C10 -57.6(4)
C12 C13 C14 C15 178.5(7)
Fe C13 C14 C15 119.5(7)
C12 C13 C14 Fe 59.0(5)
C5 Fe C14 C10 -122.9(4)
C1 Fe C14 C10 -79.1(4)
C2 Fe C14 C10 -47.1(6)
C3 Fe C14 C10 -171.3(19)
C12 Fe C14 C10 81.9(4)
C11 Fe C14 C10 38.1(4)
C4 Fe C14 C10 -160.8(4)
C13 Fe C14 C10 120.3(5)
C10 Fe C14 C13 -120.3(5)
C5 Fe C14 C13 116.8(4)
C1 Fe C14 C13 160.6(4)
C2 Fe C14 C13 -167.4(5)
C3 Fe C14 C13 68(2)
C12 Fe C14 C13 -38.4(4)
C11 Fe C14 C13 -82.3(4)
C4 Fe C14 C13 78.9(5)
C10 Fe C14 C15 108.9(6)
C5 Fe C14 C15 -14.0(6)
C1 Fe C14 C15 29.8(6)
C2 Fe C14 C15 61.9(7)
C3 Fe C14 C15 -62(2)
C12 Fe C14 C15 -169.1(6)
C11 Fe C14 C15 147.0(6)
C4 Fe C14 C15 -51.9(7)
C13 Fe C14 C15 -130.7(7)
C10 C14 C15 C16 -146.9(6)
C13 C14 C15 C16 36.2(10)
Fe C14 C15 C16 132.2(5)
C10 C14 C15 P1 -19.7(6)
C13 C14 C15 P1 163.4(7)
Fe C14 C15 P1 -100.6(5)
C21 P1 C15 C16 -96.2(5)
C31 P1 C15 C16 30.8(5)
C9 P1 C15 C16 150.2(5)
C21 P1 C15 C14 140.3(4)
C31 P1 C15 C14 -92.6(4)
C9 P1 C15 C14 26.8(4)
C14 C15 C16 C17 -104.0(7)
P1 C15 C16 C17 139.3(6)
C15 C16 C17 C18 173.5(6)
C16 C17 C18 B19 -119.1(8)
C17 C18 B19 C41 -46.3(7)
C17 C18 B19 C51 -168.7(6)
C17 C18 B19 C61 78.0(8)
C31 P1 C21 C22 -122.2(6)
C15 P1 C21 C22 5.3(7)
C9 P1 C21 C22 113.3(6)
C31 P1 C21 C26 62.5(6)
C15 P1 C21 C26 -170.0(5)
C9 P1 C21 C26 -62.0(6)
C26 C21 C22 C23 1.3(10)
P1 C21 C22 C23 -173.8(5)
C26 C21 C22 C27 -178.4(7)
P1 C21 C22 C27 6.4(10)
C21 C22 C23 C24 -0.1(11)
C27 C22 C23 C24 179.7(7)
C22 C23 C24 C25 -1.2(12)
C22 C23 C24 C28 -178.4(7)
C23 C24 C25 C26 1.1(12)
C28 C24 C25 C26 178.4(7)
C24 C25 C26 C21 0.1(11)
C24 C25 C26 C29 -178.2(7)
C22 C21 C26 C25 -1.3(10)
P1 C21 C26 C25 174.3(5)
C22 C21 C26 C29 176.8(7)
P1 C21 C26 C29 -7.6(10)
C21 P1 C31 C32 46.1(6)
C15 P1 C31 C32 -87.1(6)
C9 P1 C31 C32 165.6(5)
C21 P1 C31 C36 -128.2(6)
C15 P1 C31 C36 98.6(6)
C9 P1 C31 C36 -8.7(7)
C36 C31 C32 C33 5.3(10)
P1 C31 C32 C33 -169.4(6)
C36 C31 C32 C37 -172.7(6)
P1 C31 C32 C37 12.7(9)
C31 C32 C33 C34 -0.9(12)
C37 C32 C33 C34 177.3(8)
C32 C33 C34 C35 -2.8(13)
C32 C33 C34 C38 177.2(9)
C33 C34 C35 C36 2.0(14)
C38 C34 C35 C36 -178.0(9)
C34 C35 C36 C31 2.4(12)
C34 C35 C36 C39 -178.5(8)
C32 C31 C36 C35 -6.0(10)
P1 C31 C36 C35 168.2(6)
C32 C31 C36 C39 175.0(7)
P1 C31 C36 C39 -10.9(10)
C18 B19 C41 C42 108.7(7)
C51 B19 C41 C42 -131.3(7)
C61 B19 C41 C42 -19.5(9)
C18 B19 C41 C46 -67.1(8)
C51 B19 C41 C46 52.9(8)
C61 B19 C41 C46 164.8(6)
C46 C41 C42 F42 174.2(6)
B19 C41 C42 F42 -1.9(10)
C46 C41 C42 C43 -4.2(10)
B19 C41 C42 C43 179.7(6)
F42 C42 C43 C44 -176.7(7)
C41 C42 C43 C44 1.8(12)
F42 C42 C43 F43 -0.4(10)
C41 C42 C43 F43 178.2(7)
F43 C43 C44 C45 -176.4(8)
C42 C43 C44 C45 0.0(13)
F43 C43 C44 F44 4.7(13)
C42 C43 C44 F44 -178.9(7)
C43 C44 C45 F45 179.3(7)
F44 C44 C45 F45 -1.7(13)
C43 C44 C45 C46 0.9(13)
F44 C44 C45 C46 180.0(6)
C42 C41 C46 F46 -177.2(6)
B19 C41 C46 F46 -0.9(10)
C42 C41 C46 C45 5.1(10)
B19 C41 C46 C45 -178.6(6)
C44 C45 C46 F46 178.6(8)
F45 C45 C46 F46 0.0(10)
C44 C45 C46 C41 -3.8(12)
F45 C45 C46 C41 177.7(6)
C18 B19 C51 C56 -56.2(8)
C41 B19 C51 C56 -174.7(6)
C61 B19 C51 C56 67.3(8)
C18 B19 C51 C52 127.1(8)
C41 B19 C51 C52 8.5(10)
C61 B19 C51 C52 -109.4(8)
C56 C51 C52 F52 -175.3(7)
B19 C51 C52 F52 1.6(13)
C56 C51 C52 C53 1.1(12)
B19 C51 C52 C53 178.0(8)
F52 C52 C53 F53 -3.3(13)
C51 C52 C53 F53 -179.9(8)
F52 C52 C53 C54 177.2(10)
C51 C52 C53 C54 0.6(16)
F53 C53 C54 F54 0.9(17)
C52 C53 C54 F54 -179.6(9)
F53 C53 C54 C55 177.4(10)
C52 C53 C54 C55 -3.1(18)
F54 C54 C55 F55 0.0(18)
C53 C54 C55 F55 -176.4(10)
F54 C54 C55 C56 -179.8(10)
C53 C54 C55 C56 3.8(18)
F55 C55 C56 F56 1.2(14)
C54 C55 C56 F56 -179.1(9)
F55 C55 C56 C51 178.1(8)
C54 C55 C56 C51 -2.1(16)
C52 C51 C56 F56 176.5(7)
B19 C51 C56 F56 -0.8(11)
C52 C51 C56 C55 -0.4(13)
B19 C51 C56 C55 -177.6(8)
C18 B19 C61 C66 7.2(10)
C41 B19 C61 C66 129.6(7)
C51 B19 C61 C66 -110.8(8)
C18 B19 C61 C62 -177.2(6)
C41 B19 C61 C62 -54.9(8)
C51 B19 C61 C62 64.7(7)
C66 C61 C62 F62 178.2(6)
B19 C61 C62 F62 1.9(9)
C66 C61 C62 C63 -2.5(10)
B19 C61 C62 C63 -178.7(7)
F62 C62 C63 C64 -177.6(7)
C61 C62 C63 C64 3.0(12)
F62 C62 C63 F63 1.8(10)
C61 C62 C63 F63 -177.6(6)
F63 C63 C64 F64 -2.2(12)
C62 C63 C64 F64 177.2(7)
F63 C63 C64 C65 179.9(7)
C62 C63 C64 C65 -0.6(12)
C63 C64 C65 F65 178.7(8)
F64 C64 C65 F65 0.8(13)
C63 C64 C65 C66 -1.8(13)
F64 C64 C65 C66 -179.6(7)
C62 C61 C66 F66 -179.7(6)
B19 C61 C66 F66 -3.9(11)
C62 C61 C66 C65 -0.1(11)
B19 C61 C66 C65 175.7(7)
F65 C65 C66 F66 1.3(11)
C64 C65 C66 F66 -178.2(7)
F65 C65 C66 C61 -178.2(7)
C64 C65 C66 C61 2.2(13)

loop_
_platon_squeeze_void_nr
_platon_squeeze_void_average_x
_platon_squeeze_void_average_y
_platon_squeeze_void_average_z
_platon_squeeze_void_volume
_platon_squeeze_void_count_electrons
_platon_squeeze_void_content
1 0.000 0.000 -0.015 1207 95 ' '
2 0.500 0.500 -0.061 1207 95 ' '
3 0.972 0.479 0.031 7 0 ' '
4 0.472 0.979 0.031 7 0 ' '
5 0.500 0.346 0.250 9 1 ' '
6 0.000 0.846 0.250 9 1 ' '
7 0.028 0.479 0.469 7 0 ' '
8 0.528 0.979 0.469 7 0 ' '
9 0.472 0.021 0.531 7 0 ' '
10 0.972 0.521 0.531 7 0 ' '
11 0.000 0.154 0.750 10 1 ' '
12 0.500 0.654 0.750 10 1 ' '
13 0.528 0.021 0.969 7 0 ' '
14 0.028 0.521 0.969 7 0 ' '
